data_2208832
loop_
_publ_author_name
'Sundar, T. V.'
'Parthasarathi, V.'
'Lang, H.'
'Malik, R.'
'Piplani, P.'

_publ_section_title
;
 <i>N</i>-[4-(Morpholinocarbonylmethoxy)phenyl]acetamide monohydrate: a
 potential antiamnesic agent
;
_journal_coeditor_code CI2046
_journal_issue 5
_journal_name_full 'Acta Crystallographica Section E'
_journal_page_first o1874
_journal_page_last o1876
_journal_paper_doi 10.1107/S160053680601289X
_journal_volume 62
_journal_year 2006
_chemical_formula_iupac 'C14 H18 N2 O4 , H2 O'
_chemical_formula_moiety 'C14 H18 N2 O4 , H2 O'
_chemical_formula_sum 'C14 H20 N2 O5'
_chemical_formula_weight 296.32
_chemical_melting_point 419.0(10)
_chemical_name_systematic
;
N-[4-(Morpholinocarbonylmethoxy)phenyl]acetamide monohydrate
;
_space_group_IT_number 14
_symmetry_cell_setting monoclinic
_symmetry_space_group_name_Hall '-P 2yn'
_symmetry_space_group_name_H-M 'P 1 21/n 1'
_atom_sites_solution_hydrogens geom
_atom_sites_solution_primary direct
_atom_sites_solution_secondary difmap
_audit_creation_method SHELXL97
_cell_angle_alpha 90.00
_cell_angle_beta 104.520(7)
_cell_angle_gamma 90.00
_cell_formula_units_Z 4
_cell_length_a 7.6438(18)
_cell_length_b 17.170(5)
_cell_length_c 11.597(3)
_cell_measurement_reflns_used 534
_cell_measurement_temperature 298(2)
_cell_measurement_theta_max 27.13
_cell_measurement_theta_min 2.26
_cell_volume 1473.4(7)
_computing_cell_refinement 'SAINT (Bruker, 2000)'
_computing_data_collection 'SMART (Bruker, 2000)'
_computing_data_reduction SAINT
_computing_molecular_graphics
;
ORTEP-3 (Farrugia, 1997), PLATON (Spek, 2003) and
QMOL (Gans & Shalloway, 2001)
;
_computing_publication_material 'SHELXL97 and PARST (Nardelli, 1995)'
_computing_structure_refinement 'SHELXL97 (Sheldrick, 1997)'
_computing_structure_solution 'SHELXS97 (Sheldrick, 1997)'
_diffrn_ambient_temperature 298(2)
_diffrn_measured_fraction_theta_full 0.998
_diffrn_measured_fraction_theta_max 0.998
_diffrn_measurement_device_type 'Bruker SMART CCD 1K area-detector'
_diffrn_measurement_method \w
_diffrn_radiation_monochromator graphite
_diffrn_radiation_source 'fine-focus sealed tube'
_diffrn_radiation_type MoK\a
_diffrn_radiation_wavelength 0.71073
_diffrn_reflns_av_R_equivalents 0.0356
_diffrn_reflns_av_sigmaI/netI 0.0243
_diffrn_reflns_limit_h_max 9
_diffrn_reflns_limit_h_min -9
_diffrn_reflns_limit_k_max 21
_diffrn_reflns_limit_k_min -21
_diffrn_reflns_limit_l_max 14
_diffrn_reflns_limit_l_min -14
_diffrn_reflns_number 17319
_diffrn_reflns_theta_full 26.41
_diffrn_reflns_theta_max 26.41
_diffrn_reflns_theta_min 2.17
_diffrn_standards_number 0
_exptl_absorpt_coefficient_mu 0.102
_exptl_absorpt_correction_T_max 0.99999
_exptl_absorpt_correction_T_min 0.92713
_exptl_absorpt_correction_type multi-scan
_exptl_absorpt_process_details '(SADABS; Sheldrick, 1996)'
_exptl_crystal_colour brown
_exptl_crystal_density_diffrn 1.336
_exptl_crystal_density_method 'not measured'
_exptl_crystal_description Block
_exptl_crystal_F_000 632
_exptl_crystal_size_max 0.4
_exptl_crystal_size_mid 0.4
_exptl_crystal_size_min 0.3
_refine_diff_density_max 0.208
_refine_diff_density_min -0.157
_refine_ls_extinction_coef 0.022(2)
_refine_ls_extinction_expression Fc^*^=kFc[1+0.001xFc^2^\l^3^/sin(2\q)]^-1/4^
_refine_ls_extinction_method 'SHELXL97 (Sheldrick, 1997)'
_refine_ls_goodness_of_fit_ref 1.025
_refine_ls_hydrogen_treatment mixed
_refine_ls_matrix_type full
_refine_ls_number_parameters 204
_refine_ls_number_reflns 3024
_refine_ls_number_restraints 0
_refine_ls_restrained_S_all 1.025
_refine_ls_R_factor_all 0.0571
_refine_ls_R_factor_gt 0.0419
_refine_ls_shift/su_max 0.001
_refine_ls_shift/su_mean 0.000
_refine_ls_structure_factor_coef Fsqd
_refine_ls_weighting_details 'calc w = 1/[\s^2^(Fo^2^)+(0.0588P)^2^+0.2971P] where P=(Fo^2^+2Fc^2^)/3'
_refine_ls_weighting_scheme calc
_refine_ls_wR_factor_gt 0.1099
_refine_ls_wR_factor_ref 0.1195
_reflns_number_gt 2354
_reflns_number_total 3024
_reflns_threshold_expression I>2\s(I)
_cod_data_source_file ci2046.cif
_cod_data_source_block I
_cod_depositor_comments
;
The following automatic conversions were performed:

'_chemical_melting_point' value '418--420' was changed to '419.0(10)'
- the average value was taken and precision was estimated.

Automatic conversion script
Id: cif_fix_values 1646 2011-03-28 12:23:43Z adriana 

The following automatic conversions were performed:

'_chemical_melting_point' value '418--420' was changed to '419.0(10)'
- the average value was taken and precision was estimated.

Automatic conversion script
Id: cif_fix_values 1715 2011-07-08 13:25:40Z adriana 
;
_cod_original_sg_symbol_H-M 'P 21/n'
_cod_database_code 2208832
_cod_database_fobs_code 2208832

loop_
_symmetry_equiv_pos_as_xyz
'x, y, z'
'-x+1/2, y+1/2, -z+1/2'
'-x, -y, -z'
'x-1/2, -y-1/2, z-1/2'

loop_
_atom_site_type_symbol
_atom_site_label
_atom_site_fract_x
_atom_site_fract_y
_atom_site_fract_z
_atom_site_U_iso_or_equiv
_atom_site_adp_type
_atom_site_calc_flag
_atom_site_refinement_flags
_atom_site_occupancy
N N1 0.86700(17) -0.16751(7) 0.61189(12) 0.0456(3) Uani d . 1
H H1 0.953(3) -0.1638(10) 0.6773(17) 0.062(5) Uiso d . 1
C C1 0.80917(18) -0.09454(8) 0.55704(12) 0.0400(3) Uani d . 1
C C2 0.7216(2) -0.08571(9) 0.43782(13) 0.0518(4) Uani d . 1
H H2 0.6933 -0.1293 0.3891 0.062 Uiso calc R 1
C C3 0.6764(2) -0.01229(9) 0.39123(13) 0.0523(4) Uani d . 1
H H3 0.6173 -0.0069 0.3111 0.063 Uiso calc R 1
C C4 0.71769(19) 0.05317(8) 0.46198(13) 0.0416(3) Uani d . 1
C C5 0.8051(2) 0.04468(9) 0.58087(13) 0.0508(4) Uani d . 1
H H5 0.8335 0.0883 0.6296 0.061 Uiso calc R 1
C C6 0.8503(2) -0.02899(9) 0.62720(13) 0.0505(4) Uani d . 1
H H6 0.9096 -0.0344 0.7073 0.061 Uiso calc R 1
O O1 0.66919(15) 0.12377(6) 0.40627(9) 0.0517(3) Uani d . 1
C C7 0.7090(2) 0.19064(8) 0.47917(13) 0.0453(4) Uani d . 1
H H7A 0.8375 0.1928 0.5168 0.054 Uiso calc R 1
H H7B 0.6442 0.1888 0.5411 0.054 Uiso calc R 1
C C8 0.65216(19) 0.26190(8) 0.40129(13) 0.0432(3) Uani d . 1
O O2 0.58703(17) 0.25621(6) 0.29368(10) 0.0600(3) Uani d . 1
N N2 0.68251(17) 0.33101(7) 0.45778(11) 0.0459(3) Uani d . 1
C C9 0.6152(2) 0.40284(9) 0.39387(15) 0.0568(4) Uani d . 1
H H9A 0.4961 0.4148 0.4044 0.068 Uiso calc R 1
H H9B 0.6047 0.3958 0.3094 0.068 Uiso calc R 1
C C10 0.7419(3) 0.46904(10) 0.44012(17) 0.0670(5) Uani d . 1
H H10A 0.8563 0.4596 0.4206 0.080 Uiso calc R 1
H H10B 0.6916 0.5169 0.4009 0.080 Uiso calc R 1
O O4 0.77289(17) 0.47837(7) 0.56542(11) 0.0666(4) Uani d . 1
C C11 0.8522(2) 0.40935(10) 0.62343(16) 0.0583(4) Uani d . 1
H H11A 0.8767 0.4164 0.7090 0.070 Uiso calc R 1
H H11B 0.9665 0.4000 0.6037 0.070 Uiso calc R 1
C C12 0.7322(2) 0.34008(10) 0.58783(14) 0.0539(4) Uani d . 1
H H12A 0.7942 0.2936 0.6245 0.065 Uiso calc R 1
H H12B 0.6237 0.3465 0.6159 0.065 Uiso calc R 1
C C13 0.8000(2) -0.23827(8) 0.57813(14) 0.0449(3) Uani d . 1
O O3 0.67561(16) -0.24933(6) 0.48884(11) 0.0602(3) Uani d . 1
C C14 0.8845(3) -0.30444(9) 0.65711(17) 0.0630(5) Uani d . 1
H H14A 0.8074 -0.3192 0.7072 0.094 Uiso calc R 1
H H14B 0.9999 -0.2884 0.7057 0.094 Uiso calc R 1
H H14C 0.9004 -0.3480 0.6089 0.094 Uiso calc R 1
O O5W 0.81975(17) 0.15111(7) 0.19445(12) 0.0566(3) Uani d . 1
H H1W 0.743(4) 0.1687(16) 0.228(3) 0.119(10) Uiso d . 1
H H2W 0.813(3) 0.1823(14) 0.132(2) 0.091(7) Uiso d . 1

loop_
_atom_site_aniso_label
_atom_site_aniso_U_11
_atom_site_aniso_U_22
_atom_site_aniso_U_33
_atom_site_aniso_U_12
_atom_site_aniso_U_13
_atom_site_aniso_U_23
N1 0.0485(7) 0.0378(7) 0.0439(7) -0.0024(5) -0.0004(6) 0.0005(5)
C1 0.0389(7) 0.0382(7) 0.0405(7) -0.0022(6) 0.0052(6) 0.0008(6)
C2 0.0651(10) 0.0423(8) 0.0409(8) -0.0017(7) 0.0004(7) -0.0049(6)
C3 0.0656(10) 0.0474(9) 0.0366(8) 0.0011(7) -0.0010(7) -0.0004(6)
C4 0.0437(8) 0.0402(8) 0.0401(7) 0.0003(6) 0.0092(6) 0.0032(6)
C5 0.0667(10) 0.0387(8) 0.0405(8) -0.0023(7) 0.0012(7) -0.0039(6)
C6 0.0606(9) 0.0450(8) 0.0377(8) -0.0020(7) -0.0030(7) -0.0002(6)
O1 0.0722(7) 0.0370(6) 0.0410(6) 0.0018(5) 0.0048(5) 0.0023(4)
C7 0.0527(8) 0.0397(8) 0.0417(8) 0.0006(6) 0.0081(6) 0.0005(6)
C8 0.0451(8) 0.0422(8) 0.0413(8) 0.0012(6) 0.0087(6) 0.0019(6)
O2 0.0848(9) 0.0487(6) 0.0395(6) 0.0058(6) 0.0026(5) -0.0001(5)
N2 0.0544(7) 0.0382(6) 0.0404(6) -0.0022(5) 0.0032(5) 0.0027(5)
C9 0.0618(10) 0.0435(9) 0.0558(10) 0.0059(7) -0.0030(8) 0.0059(7)
C10 0.0791(12) 0.0416(9) 0.0716(12) -0.0008(8) 0.0028(9) 0.0090(8)
O4 0.0752(8) 0.0439(6) 0.0701(8) 0.0024(5) -0.0013(6) -0.0076(5)
C11 0.0570(10) 0.0526(9) 0.0570(10) -0.0028(7) -0.0010(8) -0.0034(8)
C12 0.0643(10) 0.0515(9) 0.0423(8) -0.0070(7) 0.0069(7) -0.0015(7)
C13 0.0434(8) 0.0418(8) 0.0497(8) -0.0020(6) 0.0117(7) -0.0052(6)
O3 0.0583(7) 0.0513(6) 0.0628(7) -0.0073(5) -0.0002(6) -0.0108(5)
C14 0.0703(11) 0.0425(9) 0.0716(12) -0.0004(8) 0.0095(9) 0.0032(8)
O5W 0.0591(7) 0.0577(7) 0.0487(7) 0.0000(6) 0.0055(6) 0.0013(6)

loop_
_atom_type_symbol
_atom_type_description
_atom_type_scat_dispersion_real
_atom_type_scat_dispersion_imag
_atom_type_scat_source
C C 0.0033 0.0016 'International Tables Vol C Tables 4.2.6.8 and 6.1.1.4'
H H 0.0000 0.0000 'International Tables Vol C Tables 4.2.6.8 and 6.1.1.4'
N N 0.0061 0.0033 'International Tables Vol C Tables 4.2.6.8 and 6.1.1.4'
O O 0.0106 0.0060 'International Tables Vol C Tables 4.2.6.8 and 6.1.1.4'

loop_
_geom_angle_atom_site_label_1
_geom_angle_atom_site_label_2
_geom_angle_atom_site_label_3
_geom_angle
C13 N1 C1 127.93(13)
C13 N1 H1 118.1(12)
C1 N1 H1 113.9(12)
C6 C1 C2 118.79(13)
C6 C1 N1 117.09(13)
C2 C1 N1 124.07(13)
C3 C2 C1 120.09(14)
C3 C2 H2 120.0
C1 C2 H2 120.0
C4 C3 C2 120.87(14)
C4 C3 H3 119.6
C2 C3 H3 119.6
O1 C4 C3 116.25(12)
O1 C4 C5 124.49(13)
C3 C4 C5 119.26(13)
C4 C5 C6 119.70(13)
C4 C5 H5 120.2
C6 C5 H5 120.2
C1 C6 C5 121.29(14)
C1 C6 H6 119.4
C5 C6 H6 119.4
C4 O1 C7 116.19(11)
O1 C7 C8 108.20(11)
O1 C7 H7A 110.1
C8 C7 H7A 110.1
O1 C7 H7B 110.1
C8 C7 H7B 110.1
H7A C7 H7B 108.4
O2 C8 N2 122.79(13)
O2 C8 C7 121.60(13)
N2 C8 C7 115.59(12)
C8 N2 C9 120.00(12)
C8 N2 C12 124.17(12)
C9 N2 C12 113.46(12)
N2 C9 C10 110.06(13)
N2 C9 H9A 109.6
C10 C9 H9A 109.6
N2 C9 H9B 109.6
C10 C9 H9B 109.6
H9A C9 H9B 108.2
O4 C10 C9 112.16(15)
O4 C10 H10A 109.2
C9 C10 H10A 109.2
O4 C10 H10B 109.2
C9 C10 H10B 109.2
H10A C10 H10B 107.9
C11 O4 C10 109.37(13)
O4 C11 C12 111.89(13)
O4 C11 H11A 109.2
C12 C11 H11A 109.2
O4 C11 H11B 109.2
C12 C11 H11B 109.2
H11A C11 H11B 107.9
N2 C12 C11 110.52(13)
N2 C12 H12A 109.5
C11 C12 H12A 109.5
N2 C12 H12B 109.5
C11 C12 H12B 109.5
H12A C12 H12B 108.1
O3 C13 N1 122.95(14)
O3 C13 C14 121.33(14)
N1 C13 C14 115.72(14)
C13 C14 H14A 109.5
C13 C14 H14B 109.5
H14A C14 H14B 109.5
C13 C14 H14C 109.5
H14A C14 H14C 109.5
H14B C14 H14C 109.5
H1W O5W H2W 105(2)

loop_
_geom_bond_atom_site_label_1
_geom_bond_atom_site_label_2
_geom_bond_distance
N1 C13 1.3384(19)
N1 C1 1.4244(18)
N1 H1 0.872(19)
C1 C6 1.378(2)
C1 C2 1.385(2)
C2 C3 1.381(2)
C2 H2 0.93
C3 C4 1.381(2)
C3 H3 0.93
C4 O1 1.3799(16)
C4 C5 1.381(2)
C5 C6 1.384(2)
C5 H5 0.93
C6 H6 0.93
O1 C7 1.4129(17)
C7 C8 1.5182(19)
C7 H7A 0.97
C7 H7B 0.97
C8 O2 1.2260(18)
C8 N2 1.3471(18)
N2 C9 1.4643(19)
N2 C12 1.4683(19)
C9 C10 1.503(2)
C9 H9A 0.97
C9 H9B 0.97
C10 O4 1.422(2)
C10 H10A 0.97
C10 H10B 0.97
O4 C11 1.421(2)
C11 C12 1.496(2)
C11 H11A 0.97
C11 H11B 0.97
C12 H12A 0.97
C12 H12B 0.97
C13 O3 1.2321(18)
C13 C14 1.500(2)
C14 H14A 0.96
C14 H14B 0.96
C14 H14C 0.96
O5W H1W 0.84(3)
O5W H2W 0.89(3)

loop_
_geom_hbond_atom_site_label_D
_geom_hbond_atom_site_label_H
_geom_hbond_atom_site_label_A
_geom_hbond_site_symmetry_A
_geom_hbond_distance_DH
_geom_hbond_distance_HA
_geom_hbond_distance_DA
_geom_hbond_angle_DHA
_geom_hbond_publ_flag
C2 H2 O3 . 0.93 2.38 2.910(2) 116 yes
O5W H1W O2 . 0.84(3) 2.17(3) 2.9617(19) 157(3) yes
O5W H2W O3 2_655 0.89(3) 1.85(3) 2.7348(19) 174(2) yes
N1 H1 O5W 3_756 0.87(2) 2.00(2) 2.8566(18) 169(2) yes
C10 H10B O5W 2_655 0.97 2.55 3.473(2) 159 yes

loop_
_geom_torsion_atom_site_label_1
_geom_torsion_atom_site_label_2
_geom_torsion_atom_site_label_3
_geom_torsion_atom_site_label_4
_geom_torsion
C13 N1 C1 C6 157.34(15)
C13 N1 C1 C2 -25.3(2)
C6 C1 C2 C3 -0.3(2)
N1 C1 C2 C3 -177.60(14)
C1 C2 C3 C4 0.2(3)
C2 C3 C4 O1 178.98(14)
C2 C3 C4 C5 -0.1(2)
O1 C4 C5 C6 -178.87(15)
C3 C4 C5 C6 0.2(2)
C2 C1 C6 C5 0.3(2)
N1 C1 C6 C5 177.82(15)
C4 C5 C6 C1 -0.3(3)
C3 C4 O1 C7 179.06(13)
C5 C4 O1 C7 -1.9(2)
C4 O1 C7 C8 177.97(12)
O1 C7 C8 O2 -1.3(2)
O1 C7 C8 N2 -179.58(12)
O2 C8 N2 C9 8.3(2)
C7 C8 N2 C9 -173.38(13)
O2 C8 N2 C12 169.64(15)
C7 C8 N2 C12 -12.1(2)
C8 N2 C9 C10 -147.40(16)
C12 N2 C9 C10 49.4(2)
N2 C9 C10 O4 -55.0(2)
C9 C10 O4 C11 60.78(19)
C10 O4 C11 C12 -60.67(19)
C8 N2 C12 C11 147.92(15)
C9 N2 C12 C11 -49.67(19)
O4 C11 C12 N2 55.03(19)
C1 N1 C13 O3 1.8(2)
C1 N1 C13 C14 -177.56(14)

loop_
_cod_related_entry_id
_cod_related_entry_database
_cod_related_entry_code
1 ChemSpider 21128410
